data_2211744
loop_
_publ_author_name
'Vysotsky, Myroslav O.'
'Schollmeyer, Dieter'

_publ_section_title
;2,7-Di-<i>tert</i>-butyl-9,9-dimethyl-4,5-bis(4-tritylanilinocarbonyl)-9<i>H</i>-xanthene
 methanol trisolvate monohydrate
;
_journal_coeditor_code BT2215
_journal_issue 1
_journal_name_full 'Acta Crystallographica Section E'
_journal_page_first o169
_journal_page_last o171
_journal_paper_doi 10.1107/S1600536806051439
_journal_volume 63
_journal_year 2007
_chemical_formula_iupac 'C75 H68 N2 O3 , 3C H4 O , H2 O'
_chemical_formula_moiety 'C75 H68 N2 O3 , 3C H4 O , H2 O'
_chemical_formula_sum 'C78 H82 N2 O7'
_chemical_formula_weight 1159.46
_chemical_name_systematic
;
2,7-Di-tert-butyl-9,9-dimethyl-4,5-bis(4-tritylanilinocarbonyl)-9H-xanthene
methanol trisolvate monohydrate
;
_space_group_IT_number 2
_symmetry_cell_setting triclinic
_symmetry_space_group_name_Hall '-P 1'
_symmetry_space_group_name_H-M 'P -1'
_atom_sites_solution_hydrogens geom
_atom_sites_solution_primary direct
_atom_sites_solution_secondary difmap
_audit_creation_method SHELXL97
_cell_angle_alpha 92.70(3)
_cell_angle_beta 95.17(2)
_cell_angle_gamma 100.48(4)
_cell_formula_units_Z 2
_cell_length_a 9.970(4)
_cell_length_b 12.368(7)
_cell_length_c 27.273(5)
_cell_measurement_reflns_used 25
_cell_measurement_temperature 173(2)
_cell_measurement_theta_max 22
_cell_measurement_theta_min 21
_cell_volume 3287(2)
_computing_cell_refinement 'CAD-4 Software'
_computing_data_collection 'CAD-4 Software (Enraf--Nonius, 1989)'
_computing_data_reduction 'CORINC (Dr\"ager & Gattow, 1971)'
_computing_molecular_graphics 'ORTEPII (Johnson, 1976) and PLATON (Spek, 2003)'
_computing_publication_material 'publCIF (Westrip, 2006)'
_computing_structure_refinement 'SHELXL97 (Sheldrick, 1997)'
_computing_structure_solution 'SIR97 (Altomare <i>et al.</i>,  1999)'
_diffrn_ambient_temperature 173(2)
_diffrn_measured_fraction_theta_full 0.998
_diffrn_measured_fraction_theta_max 0.998
_diffrn_measurement_device '\k-geometry diffractometer'
_diffrn_measurement_device_type 'Enraf--Nonius CAD-4'
_diffrn_measurement_method \w/2\q
_diffrn_radiation_monochromator graphite
_diffrn_radiation_type CuK\a
_diffrn_radiation_wavelength 1.54178
_diffrn_reflns_av_R_equivalents 0.0841
_diffrn_reflns_av_sigmaI/netI 0.1190
_diffrn_reflns_limit_h_max 11
_diffrn_reflns_limit_h_min -12
_diffrn_reflns_limit_k_max 15
_diffrn_reflns_limit_k_min 0
_diffrn_reflns_limit_l_max 33
_diffrn_reflns_limit_l_min -33
_diffrn_reflns_number 13059
_diffrn_reflns_theta_full 70.07
_diffrn_reflns_theta_max 70.07
_diffrn_reflns_theta_min 3.26
_diffrn_standards_decay_% 10
_diffrn_standards_interval_time 60
_diffrn_standards_number 3
_exptl_absorpt_coefficient_mu 0.581
_exptl_absorpt_correction_type none
_exptl_absorpt_process_details '(CORINC; Dr\"ager & Gattow, 1971)'
_exptl_crystal_colour colourless
_exptl_crystal_density_diffrn 1.172
_exptl_crystal_density_method 'not measured'
_exptl_crystal_description needle
_exptl_crystal_F_000 1240
_exptl_crystal_size_max 0.20
_exptl_crystal_size_mid 0.20
_exptl_crystal_size_min 0.07
_refine_diff_density_max 0.715
_refine_diff_density_min -0.617
_refine_ls_extinction_method none
_refine_ls_goodness_of_fit_ref 1.067
_refine_ls_hydrogen_treatment constr
_refine_ls_matrix_type full
_refine_ls_number_parameters 786
_refine_ls_number_reflns 12444
_refine_ls_number_restraints 48
_refine_ls_restrained_S_all 1.078
_refine_ls_R_factor_all 0.2133
_refine_ls_R_factor_gt 0.1433
_refine_ls_shift/su_max 0.001
_refine_ls_shift/su_mean 0.000
_refine_ls_structure_factor_coef Fsqd
_refine_ls_weighting_details 'calc w = 1/[\s^2^(Fo^2^)+(0.1681P)^2^+10.925P] where P=(Fo^2^+2Fc^2^)/3'
_refine_ls_weighting_scheme calc
_refine_ls_wR_factor_obs 0.3423
_refine_ls_wR_factor_ref 0.3906
_reflns_number_gt 7152
_reflns_number_total 12444
_reflns_threshold_expression I>2\s(I)
_cod_data_source_file bt2215.cif
_cod_data_source_block I
_cod_database_code 2211744
_cod_database_fobs_code 2211744

loop_
_symmetry_equiv_pos_as_xyz
'x, y, z'
'-x, -y, -z'

loop_
_atom_site_type_symbol
_atom_site_label
_atom_site_fract_x
_atom_site_fract_y
_atom_site_fract_z
_atom_site_U_iso_or_equiv
_atom_site_adp_type
_atom_site_calc_flag
_atom_site_refinement_flags
_atom_site_occupancy
O O1 0.4737(4) 0.5232(4) 0.36407(16) 0.0334(10) Uani d . 1
C C2 0.3870(6) 0.4601(5) 0.3937(2) 0.0285(13) Uani d . 1
C C3 0.3571(6) 0.3499(6) 0.3800(2) 0.0328(14) Uani d . 1
C C4 0.2736(6) 0.2798(6) 0.4086(2) 0.0336(14) Uani d . 1
H H4 0.2521 0.2030 0.3997 0.040 Uiso calc R 1
C C5 0.2217(6) 0.3209(6) 0.4501(3) 0.0373(16) Uani d . 1
C C6 0.2501(7) 0.4328(6) 0.4603(3) 0.0373(15) Uani d . 1
H H6 0.2136 0.4622 0.4878 0.045 Uiso calc R 1
C C7 0.3305(6) 0.5061(5) 0.4320(2) 0.0331(14) Uani d . 1
C C8 0.3490(7) 0.6281(6) 0.4430(3) 0.0404(17) Uani d . 1
C C9 0.4447(7) 0.6907(6) 0.4083(2) 0.0347(15) Uani d . 1
C C10 0.4746(7) 0.8043(6) 0.4118(3) 0.0415(17) Uani d . 1
H H10 0.4342 0.8420 0.4360 0.050 Uiso calc R 1
C C11 0.5614(7) 0.8679(6) 0.3816(3) 0.0432(17) Uani d . 1
C C12 0.6206(7) 0.8083(6) 0.3480(3) 0.0378(15) Uani d . 1
H H12 0.6818 0.8479 0.3276 0.045 Uiso calc R 1
C C13 0.5956(6) 0.6947(5) 0.3427(2) 0.0316(14) Uani d . 1
C C14 0.5032(6) 0.6354(5) 0.3725(2) 0.0303(14) Uani d . 1
C C15 0.1316(8) 0.2436(7) 0.4813(3) 0.050(2) Uani d . 1
C C16 0.1508(17) 0.1264(12) 0.4736(6) 0.133(5) Uani d U 1
H H16A 0.1231 0.0854 0.5021 0.200 Uiso calc R 1
H H16B 0.2475 0.1254 0.4700 0.200 Uiso calc R 1
H H16C 0.0944 0.0920 0.4437 0.200 Uiso calc R 1
C C17 -0.0182(10) 0.2467(13) 0.4644(4) 0.107(5) Uani d . 1
H H17A -0.0516 0.1909 0.4372 0.161 Uiso calc R 1
H H17B -0.0251 0.3198 0.4533 0.161 Uiso calc R 1
H H17C -0.0739 0.2313 0.4920 0.161 Uiso calc R 1
C C18 0.1556(11) 0.2789(10) 0.5346(3) 0.095(4) Uani d . 1
H H18A 0.1283 0.3504 0.5399 0.142 Uiso calc R 1
H H18B 0.2531 0.2854 0.5458 0.142 Uiso calc R 1
H H18C 0.1013 0.2242 0.5533 0.142 Uiso calc R 1
C C19 0.2084(8) 0.6624(7) 0.4343(4) 0.064(3) Uani d . 1
H H19A 0.1786 0.6556 0.3988 0.096 Uiso calc R 1
H H19B 0.2157 0.7391 0.4468 0.096 Uiso calc R 1
H H19C 0.1413 0.6145 0.4516 0.096 Uiso calc R 1
C C20 0.4115(10) 0.6598(7) 0.4967(3) 0.062(3) Uani d . 1
H H20A 0.3631 0.6097 0.5188 0.093 Uiso calc R 1
H H20B 0.4025 0.7356 0.5058 0.093 Uiso calc R 1
H H20C 0.5087 0.6544 0.4996 0.093 Uiso calc R 1
C C21 0.5852(9) 0.9914(6) 0.3860(3) 0.054(2) Uani d . 1
C C22 0.4508(13) 1.0327(9) 0.3757(6) 0.113(5) Uani d . 1
H H22A 0.3944 0.9873 0.3483 0.170 Uiso calc R 1
H H22B 0.4703 1.1095 0.3670 0.170 Uiso calc R 1
H H22C 0.4013 1.0276 0.4052 0.170 Uiso calc R 1
C C23 0.6479(15) 1.0349(9) 0.4383(5) 0.104(4) Uani d . 1
H H23A 0.5983 0.9919 0.4625 0.155 Uiso calc R 1
H H23B 0.6408 1.1126 0.4433 0.155 Uiso calc R 1
H H23C 0.7446 1.0280 0.4423 0.155 Uiso calc R 1
C C24 0.6815(14) 1.0445(9) 0.3502(6) 0.117(5) Uani d . 1
H H24A 0.7760 1.0393 0.3617 0.175 Uiso calc R 1
H H24B 0.6742 1.1222 0.3483 0.175 Uiso calc R 1
H H24C 0.6564 1.0064 0.3174 0.175 Uiso calc R 1
C C25 0.4045(6) 0.3000(5) 0.3349(2) 0.0316(14) Uani d . 1
O O26 0.5258(4) 0.3130(4) 0.32724(17) 0.0369(11) Uani d . 1
N N27 0.2996(5) 0.2404(5) 0.3048(2) 0.0369(13) Uani d . 1
H H27 0.2172 0.2456 0.3126 0.044 Uiso calc R 1
C C28 0.3033(7) 0.1708(5) 0.2627(2) 0.0324(14) Uani d . 1
C C29 0.1767(6) 0.1220(6) 0.2381(2) 0.0339(15) Uani d . 1
H H29 0.0955 0.1407 0.2490 0.041 Uiso calc R 1
C C30 0.1666(6) 0.0481(5) 0.1989(2) 0.0315(14) Uani d . 1
H H30 0.0787 0.0180 0.1825 0.038 Uiso calc R 1
C C31 0.2825(6) 0.0152(5) 0.1819(2) 0.0282(13) Uani d . 1
C C32 0.4099(7) 0.0679(5) 0.2057(2) 0.0342(15) Uani d . 1
H H32 0.4914 0.0514 0.1940 0.041 Uiso calc R 1
C C33 0.4203(6) 0.1435(5) 0.2458(2) 0.0309(14) Uani d . 1
H H33 0.5079 0.1765 0.2617 0.037 Uiso calc R 1
C C34 0.2726(6) -0.0622(5) 0.1356(2) 0.0275(13) Uani d . 1
C C35 0.1356(6) -0.1444(5) 0.1277(2) 0.0305(14) Uani d . 1
C C36 0.0751(7) -0.1845(6) 0.0813(3) 0.0384(16) Uani d . 1
H H36 0.1170 -0.1573 0.0533 0.046 Uiso calc R 1
C C37 -0.0442(7) -0.2626(6) 0.0741(3) 0.0479(19) Uani d . 1
H H37 -0.0829 -0.2878 0.0415 0.057 Uiso calc R 1
C C38 -0.1070(7) -0.3043(6) 0.1139(3) 0.047(2) Uani d . 1
H H38 -0.1901 -0.3568 0.1091 0.057 Uiso calc R 1
C C39 -0.0474(7) -0.2684(6) 0.1611(3) 0.051(2) Uani d . 1
H H39 -0.0894 -0.2968 0.1888 0.061 Uiso calc R 1
C C40 0.0741(7) -0.1909(6) 0.1680(3) 0.0383(16) Uani d . 1
H H40 0.1159 -0.1692 0.2005 0.046 Uiso calc R 1
C C41 0.3806(6) -0.1375(5) 0.1392(3) 0.0314(14) Uani d . 1
C C42 0.4259(7) -0.1747(6) 0.1843(3) 0.0483(19) Uani d . 1
H H42 0.3955 -0.1476 0.2137 0.058 Uiso calc R 1
C C43 0.5119(7) -0.2485(7) 0.1875(4) 0.055(2) Uani d . 1
H H43 0.5468 -0.2668 0.2190 0.067 Uiso calc R 1
C C44 0.5490(8) -0.2970(7) 0.1455(4) 0.061(3) Uani d . 1
H H44 0.6034 -0.3525 0.1475 0.073 Uiso calc R 1
C C45 0.5052(8) -0.2630(7) 0.1006(4) 0.059(3) Uani d . 1
H H45 0.5343 -0.2925 0.0715 0.071 Uiso calc R 1
C C46 0.4192(7) -0.1862(6) 0.0970(3) 0.0409(17) Uani d . 1
H H46 0.3865 -0.1669 0.0654 0.049 Uiso calc R 1
C C47 0.2901(6) 0.0177(5) 0.0942(2) 0.0305(14) Uani d . 1
C C48 0.1788(8) 0.0594(6) 0.0741(3) 0.0420(17) Uani d . 1
H H48 0.0902 0.0311 0.0833 0.050 Uiso calc R 1
C C49 0.1930(9) 0.1404(7) 0.0411(3) 0.0490(19) Uani d . 1
H H49 0.1145 0.1664 0.0275 0.059 Uiso calc R 1
C C50 0.3235(10) 0.1851(7) 0.0274(3) 0.058(2) Uani d . 1
H H50 0.3346 0.2414 0.0048 0.069 Uiso calc R 1
C C51 0.4352(8) 0.1448(7) 0.0478(3) 0.051(2) Uani d . 1
H H51 0.5240 0.1737 0.0390 0.062 Uiso calc R 1
C C52 0.4200(7) 0.0641(6) 0.0805(3) 0.0423(17) Uani d . 1
H H52 0.4987 0.0388 0.0943 0.051 Uiso calc R 1
C C53 0.6726(6) 0.6451(5) 0.3047(2) 0.0322(14) Uani d . 1
O O54 0.7655(6) 0.7070(4) 0.2872(2) 0.0543(15) Uani d . 1
N N55 0.6377(5) 0.5386(5) 0.2905(2) 0.0344(12) Uani d . 1
H H55 0.5713 0.4991 0.3047 0.041 Uiso calc R 1
C C56 0.6997(6) 0.4827(5) 0.2537(2) 0.0297(13) Uani d . 1
C C57 0.6176(6) 0.4009(5) 0.2225(2) 0.0298(13) Uani d . 1
H H57 0.5229 0.3805 0.2267 0.036 Uiso calc R 1
C C58 0.6717(6) 0.3488(5) 0.1854(2) 0.0292(13) Uani d . 1
H H58 0.6155 0.2899 0.1653 0.035 Uiso calc R 1
C C59 0.8118(5) 0.3826(5) 0.1768(2) 0.0247(12) Uani d . 1
C C60 0.8911(6) 0.4600(5) 0.2095(2) 0.0313(14) Uani d . 1
H H60 0.9864 0.4789 0.2062 0.038 Uiso calc R 1
C C61 0.8380(6) 0.5126(6) 0.2476(2) 0.0356(15) Uani d . 1
H H61 0.8956 0.5681 0.2691 0.043 Uiso calc R 1
C C62 0.8661(6) 0.3311(5) 0.1309(2) 0.0270(13) Uani d . 1
C C63 0.8266(6) 0.2068(6) 0.1290(3) 0.0360(16) Uani d . 1
C C64 0.8224(7) 0.1511(6) 0.1733(3) 0.049(2) Uani d . 1
H H64 0.8375 0.1933 0.2039 0.059 Uiso calc R 1
C C65 0.7972(8) 0.0393(7) 0.1732(5) 0.066(3) Uani d . 1
H H65 0.7938 0.0051 0.2037 0.079 Uiso calc R 1
C C66 0.7766(8) -0.0254(8) 0.1295(6) 0.086(4) Uani d . 1
H H66 0.7605 -0.1035 0.1295 0.103 Uiso calc R 1
C C67 0.7802(8) 0.0272(8) 0.0861(5) 0.074(3) Uani d . 1
H H67 0.7658 -0.0155 0.0555 0.088 Uiso calc R 1
C C68 0.8041(7) 0.1406(6) 0.0860(3) 0.049(2) Uani d . 1
H H68 0.8050 0.1739 0.0554 0.059 Uiso calc R 1
C C69 1.0259(5) 0.3674(5) 0.1346(2) 0.0259(13) Uani d . 1
C C70 1.1122(6) 0.2933(5) 0.1447(2) 0.0328(14) Uani d . 1
H H70 1.0753 0.2185 0.1493 0.039 Uiso calc R 1
C C71 1.2540(6) 0.3298(6) 0.1480(3) 0.0394(16) Uani d . 1
H H71 1.3127 0.2787 0.1546 0.047 Uiso calc R 1
C C72 1.3109(6) 0.4375(6) 0.1420(2) 0.0349(15) Uani d . 1
H H72 1.4076 0.4611 0.1449 0.042 Uiso calc R 1
C C73 1.2240(6) 0.5112(5) 0.1318(2) 0.0302(14) Uani d . 1
H H73 1.2608 0.5862 0.1276 0.036 Uiso calc R 1
C C74 1.0824(6) 0.4745(5) 0.1276(2) 0.0265(13) Uani d . 1
H H74 1.0236 0.5250 0.1197 0.032 Uiso calc R 1
C C75 0.8068(6) 0.3771(5) 0.0833(2) 0.0288(13) Uani d . 1
C C76 0.8757(7) 0.3750(6) 0.0403(2) 0.0410(17) Uani d . 1
H H76 0.9558 0.3433 0.0409 0.049 Uiso calc R 1
C C77 0.8300(7) 0.4174(7) -0.0019(3) 0.0450(18) Uani d . 1
H H77 0.8783 0.4145 -0.0303 0.054 Uiso calc R 1
C C78 0.7144(7) 0.4645(7) -0.0041(2) 0.0451(18) Uani d . 1
H H78 0.6828 0.4940 -0.0336 0.054 Uiso calc R 1
C C79 0.6458(7) 0.4679(7) 0.0376(2) 0.0435(18) Uani d . 1
H H79 0.5665 0.5005 0.0368 0.052 Uiso calc R 1
C C80 0.6904(6) 0.4245(6) 0.0805(2) 0.0330(14) Uani d . 1
H H80 0.6408 0.4271 0.1085 0.040 Uiso calc R 1
O O1L 0.8051(8) 0.3445(7) 0.3627(3) 0.105(3) Uani d U 1
H H1L 0.7212 0.3353 0.3516 0.157 Uiso d R 1
C C2L 0.8429(12) 0.4511(10) 0.3875(4) 0.088(3) Uani d U 1
H H2LA 0.9243 0.4534 0.4108 0.133 Uiso calc R 1
H H2LB 0.7672 0.4670 0.4054 0.133 Uiso calc R 1
H H2LC 0.8633 0.5063 0.3632 0.133 Uiso calc R 1
O O3L 0.1735(8) 0.5511(8) 0.3050(3) 0.106(3) Uani d U 1
H H3L 0.1007 0.5754 0.2991 0.159 Uiso d R 1
C C4L 0.2536(14) 0.5687(14) 0.2649(5) 0.119(5) Uani d U 1
H H4LA 0.2254 0.6251 0.2443 0.179 Uiso d R 1
H H4LB 0.2387 0.4982 0.2453 0.179 Uiso d R 1
H H4LC 0.3510 0.5906 0.2767 0.179 Uiso d R 1
O O5L 0.0441(8) 0.3131(8) 0.3095(3) 0.105(3) Uani d U 1
H H5LA 0.0945 0.3811 0.3086 0.157 Uiso d R 1
H H5LB -0.0245 0.3217 0.3244 0.157 Uiso d R 1
C C6L 0.089(3) 0.856(2) 0.3256(9) 0.207(10) Uani d U 1
H H6LA 0.0716 0.8685 0.3600 0.310 Uiso calc R 1
H H6LB 0.0362 0.8977 0.3043 0.310 Uiso calc R 1
H H6LC 0.1873 0.8800 0.3225 0.310 Uiso calc R 1
O O7L 0.0496(12) 0.7390(10) 0.3109(5) 0.159(4) Uani d U 1
H H7L -0.0366 0.7288 0.3036 0.238 Uiso d R 1

loop_
_atom_site_aniso_label
_atom_site_aniso_U_11
_atom_site_aniso_U_22
_atom_site_aniso_U_33
_atom_site_aniso_U_12
_atom_site_aniso_U_13
_atom_site_aniso_U_23
O1 0.038(2) 0.028(2) 0.034(2) 0.0030(19) 0.0100(19) -0.0004(19)
C2 0.027(3) 0.026(3) 0.030(3) -0.003(2) 0.005(2) 0.005(3)
C3 0.029(3) 0.034(4) 0.034(3) 0.004(3) -0.001(3) -0.001(3)
C4 0.034(3) 0.029(4) 0.038(4) 0.002(3) 0.008(3) 0.002(3)
C5 0.030(3) 0.038(4) 0.042(4) 0.001(3) 0.011(3) 0.000(3)
C6 0.039(4) 0.038(4) 0.035(4) 0.004(3) 0.011(3) 0.002(3)
C7 0.034(3) 0.031(4) 0.034(3) 0.008(3) 0.003(3) -0.004(3)
C8 0.042(4) 0.037(4) 0.042(4) 0.003(3) 0.015(3) -0.007(3)
C9 0.036(3) 0.032(4) 0.036(4) 0.008(3) 0.003(3) -0.004(3)
C10 0.051(4) 0.028(4) 0.046(4) 0.009(3) 0.007(3) -0.005(3)
C11 0.040(4) 0.033(4) 0.055(5) 0.006(3) -0.001(3) 0.004(3)
C12 0.035(3) 0.037(4) 0.039(4) 0.003(3) -0.002(3) 0.007(3)
C13 0.030(3) 0.028(3) 0.036(3) 0.005(3) -0.001(3) 0.002(3)
C14 0.030(3) 0.030(4) 0.030(3) 0.009(3) -0.003(2) -0.003(3)
C15 0.052(4) 0.043(5) 0.050(5) -0.009(3) 0.019(4) -0.002(4)
C16 0.151(9) 0.117(9) 0.145(9) 0.018(7) 0.085(7) 0.029(7)
C17 0.050(6) 0.187(14) 0.066(6) -0.037(7) 0.007(5) 0.037(8)
C18 0.097(8) 0.120(10) 0.040(5) -0.053(7) -0.004(5) 0.033(6)
C19 0.049(5) 0.054(5) 0.100(7) 0.020(4) 0.036(5) 0.013(5)
C20 0.084(6) 0.054(5) 0.037(4) -0.017(4) 0.026(4) -0.018(4)
C21 0.057(5) 0.026(4) 0.079(6) 0.006(3) 0.016(4) 0.005(4)
C22 0.093(9) 0.056(7) 0.204(16) 0.026(6) 0.044(9) 0.046(8)
C23 0.146(11) 0.042(6) 0.104(9) -0.021(7) 0.004(8) -0.029(6)
C24 0.137(11) 0.047(7) 0.170(14) -0.011(7) 0.092(11) 0.003(7)
C25 0.034(3) 0.031(4) 0.032(3) 0.009(3) 0.002(3) 0.007(3)
O26 0.034(2) 0.035(3) 0.038(3) -0.0026(19) 0.0080(19) -0.007(2)
N27 0.029(3) 0.042(3) 0.038(3) 0.009(2) -0.001(2) -0.012(3)
C28 0.038(3) 0.029(4) 0.028(3) 0.007(3) -0.004(3) -0.008(3)
C29 0.027(3) 0.036(4) 0.037(4) 0.004(3) -0.001(3) -0.006(3)
C30 0.032(3) 0.028(3) 0.034(3) 0.007(3) -0.001(3) -0.006(3)
C31 0.028(3) 0.023(3) 0.031(3) 0.001(2) -0.006(2) 0.001(3)
C32 0.034(3) 0.028(4) 0.038(4) 0.001(3) 0.000(3) -0.003(3)
C33 0.030(3) 0.026(3) 0.035(3) 0.004(3) -0.003(3) -0.008(3)
C34 0.025(3) 0.023(3) 0.032(3) -0.001(2) -0.001(2) 0.001(3)
C35 0.023(3) 0.028(3) 0.040(4) 0.008(2) 0.002(2) -0.009(3)
C36 0.034(3) 0.038(4) 0.042(4) 0.008(3) 0.003(3) -0.012(3)
C37 0.026(3) 0.049(5) 0.066(5) 0.008(3) -0.005(3) -0.009(4)
C38 0.027(3) 0.026(4) 0.085(6) 0.002(3) -0.001(4) -0.016(4)
C39 0.040(4) 0.036(4) 0.077(6) 0.002(3) 0.016(4) 0.008(4)
C40 0.044(4) 0.031(4) 0.040(4) 0.007(3) 0.000(3) 0.004(3)
C41 0.017(3) 0.026(3) 0.048(4) -0.002(2) -0.001(3) -0.005(3)
C42 0.035(4) 0.046(5) 0.064(5) 0.012(3) -0.002(3) 0.005(4)
C43 0.034(4) 0.039(5) 0.091(7) 0.004(3) -0.002(4) 0.011(4)
C44 0.031(4) 0.036(5) 0.117(8) 0.006(3) 0.017(5) 0.008(5)
C45 0.036(4) 0.042(5) 0.101(7) -0.003(3) 0.034(4) -0.012(5)
C46 0.035(3) 0.030(4) 0.056(4) 0.002(3) 0.009(3) -0.010(3)
C47 0.034(3) 0.026(3) 0.028(3) 0.001(3) 0.002(3) -0.005(3)
C48 0.046(4) 0.042(4) 0.040(4) 0.011(3) 0.008(3) 0.003(3)
C49 0.061(5) 0.046(5) 0.045(4) 0.018(4) 0.008(4) 0.014(4)
C50 0.081(6) 0.054(5) 0.038(4) 0.009(5) 0.006(4) 0.019(4)
C51 0.045(4) 0.058(5) 0.046(4) -0.004(4) 0.004(3) 0.012(4)
C52 0.038(4) 0.041(4) 0.046(4) 0.001(3) 0.002(3) 0.006(3)
C53 0.032(3) 0.031(4) 0.033(3) 0.003(3) 0.002(3) 0.013(3)
O54 0.058(3) 0.037(3) 0.069(4) -0.003(2) 0.033(3) 0.006(3)
N55 0.028(3) 0.037(3) 0.036(3) 0.000(2) 0.007(2) 0.003(3)
C56 0.027(3) 0.032(4) 0.030(3) 0.004(3) 0.005(2) 0.003(3)
C57 0.027(3) 0.027(3) 0.035(3) 0.003(2) 0.006(2) 0.008(3)
C58 0.026(3) 0.024(3) 0.036(3) 0.002(2) 0.000(2) 0.005(3)
C59 0.020(3) 0.025(3) 0.031(3) 0.005(2) 0.003(2) 0.009(3)
C60 0.018(3) 0.039(4) 0.034(3) -0.002(2) 0.003(2) -0.001(3)
C61 0.022(3) 0.042(4) 0.041(4) 0.000(3) 0.002(3) 0.003(3)
C62 0.024(3) 0.022(3) 0.033(3) 0.003(2) -0.002(2) 0.001(3)
C63 0.017(3) 0.034(4) 0.057(4) 0.005(3) 0.004(3) 0.001(3)
C64 0.035(4) 0.035(4) 0.081(6) 0.010(3) 0.012(4) 0.013(4)
C65 0.031(4) 0.036(5) 0.133(9) 0.006(3) 0.014(5) 0.027(5)
C66 0.027(4) 0.034(5) 0.196(14) -0.002(3) 0.017(6) 0.005(7)
C67 0.034(4) 0.041(5) 0.138(10) -0.003(4) 0.010(5) -0.033(6)
C68 0.031(3) 0.035(4) 0.076(6) 0.002(3) 0.002(3) -0.013(4)
C69 0.017(3) 0.034(4) 0.026(3) 0.004(2) 0.000(2) -0.007(3)
C70 0.031(3) 0.025(3) 0.042(4) 0.002(3) 0.001(3) 0.005(3)
C71 0.025(3) 0.038(4) 0.057(5) 0.011(3) 0.005(3) 0.008(3)
C72 0.017(3) 0.047(4) 0.041(4) 0.007(3) 0.002(2) -0.001(3)
C73 0.024(3) 0.031(4) 0.032(3) -0.005(2) 0.002(2) 0.003(3)
C74 0.022(3) 0.026(3) 0.030(3) 0.002(2) 0.005(2) -0.003(3)
C75 0.025(3) 0.026(3) 0.034(3) 0.001(2) 0.003(2) -0.003(3)
C76 0.033(3) 0.057(5) 0.037(4) 0.020(3) 0.001(3) 0.000(3)
C77 0.037(4) 0.070(6) 0.032(4) 0.017(4) 0.006(3) 0.011(4)
C78 0.043(4) 0.068(5) 0.026(3) 0.022(4) -0.009(3) 0.010(3)
C79 0.038(4) 0.064(5) 0.033(4) 0.027(4) -0.006(3) -0.002(3)
C80 0.028(3) 0.044(4) 0.031(3) 0.014(3) 0.005(3) 0.003(3)
O1L 0.077(4) 0.103(6) 0.131(6) 0.027(4) -0.020(4) -0.010(5)
C2L 0.100(7) 0.084(7) 0.077(6) 0.025(6) -0.022(5) -0.014(5)
O3L 0.067(4) 0.157(7) 0.087(5) 0.002(4) 0.009(4) 0.009(5)
C4L 0.089(7) 0.177(10) 0.087(7) 0.012(7) 0.005(6) 0.017(7)
O5L 0.081(5) 0.130(6) 0.113(5) 0.055(4) 0.006(4) -0.017(5)
C6L 0.215(13) 0.193(13) 0.195(12) 0.005(9) 0.005(9) 0.002(9)
O7L 0.135(7) 0.138(8) 0.178(8) -0.014(6) -0.019(6) -0.017(7)

loop_
_atom_type_symbol
_atom_type_description
_atom_type_scat_dispersion_real
_atom_type_scat_dispersion_imag
_atom_type_scat_source
C C 0.0181 0.0091 'International Tables Vol C Tables 4.2.6.8 and 6.1.1.4'
H H 0.0000 0.0000 'International Tables Vol C Tables 4.2.6.8 and 6.1.1.4'
N N 0.0311 0.0180 'International Tables Vol C Tables 4.2.6.8 and 6.1.1.4'
O O 0.0492 0.0322 'International Tables Vol C Tables 4.2.6.8 and 6.1.1.4'

loop_
_geom_angle_atom_site_label_1
_geom_angle_atom_site_label_2
_geom_angle_atom_site_label_3
_geom_angle
C14 O1 C2 119.4(5)
C3 C2 C7 122.8(6)
C3 C2 O1 114.5(5)
C7 C2 O1 122.6(6)
C2 C3 C4 118.3(6)
C2 C3 C25 123.6(6)
C4 C3 C25 118.0(6)
C5 C4 C3 121.2(6)
C5 C4 H4 119.4
C3 C4 H4 119.4
C6 C5 C4 117.3(6)
C6 C5 C15 121.8(6)
C4 C5 C15 120.8(6)
C5 C6 C7 123.3(6)
C5 C6 H6 118.3
C7 C6 H6 118.3
C2 C7 C6 116.7(6)
C2 C7 C8 122.8(6)
C6 C7 C8 120.4(6)
C7 C8 C19 108.5(6)
C7 C8 C9 110.8(5)
C19 C8 C9 107.9(6)
C7 C8 C20 110.6(7)
C19 C8 C20 110.5(7)
C9 C8 C20 108.5(6)
C10 C9 C14 118.0(6)
C10 C9 C8 120.4(6)
C14 C9 C8 121.6(6)
C9 C10 C11 124.0(7)
C9 C10 H10 118.0
C11 C10 H10 118.0
C12 C11 C10 115.3(7)
C12 C11 C21 123.4(7)
C10 C11 C21 121.2(7)
C13 C12 C11 123.7(7)
C13 C12 H12 118.1
C11 C12 H12 118.1
C12 C13 C14 118.4(6)
C12 C13 C53 115.7(6)
C14 C13 C53 125.9(6)
O1 C14 C9 122.5(6)
O1 C14 C13 117.0(5)
C9 C14 C13 120.4(6)
C18 C15 C16 110.0(10)
C18 C15 C17 107.5(8)
C16 C15 C17 107.5(10)
C18 C15 C5 112.4(7)
C16 C15 C5 111.6(7)
C17 C15 C5 107.7(7)
C15 C16 H16A 109.5
C15 C16 H16B 109.5
H16A C16 H16B 109.5
C15 C16 H16C 109.5
H16A C16 H16C 109.5
H16B C16 H16C 109.5
C15 C17 H17A 109.5
C15 C17 H17B 109.5
H17A C17 H17B 109.5
C15 C17 H17C 109.5
H17A C17 H17C 109.5
H17B C17 H17C 109.5
C15 C18 H18A 109.5
C15 C18 H18B 109.5
H18A C18 H18B 109.5
C15 C18 H18C 109.5
H18A C18 H18C 109.5
H18B C18 H18C 109.5
C8 C19 H19A 109.5
C8 C19 H19B 109.5
H19A C19 H19B 109.5
C8 C19 H19C 109.5
H19A C19 H19C 109.5
H19B C19 H19C 109.5
C8 C20 H20A 109.5
C8 C20 H20B 109.5
H20A C20 H20B 109.5
C8 C20 H20C 109.5
H20A C20 H20C 109.5
H20B C20 H20C 109.5
C11 C21 C24 113.1(8)
C11 C21 C22 110.9(7)
C24 C21 C22 106.7(9)
C11 C21 C23 110.4(8)
C24 C21 C23 107.4(9)
C22 C21 C23 108.1(10)
C21 C22 H22A 109.5
C21 C22 H22B 109.5
H22A C22 H22B 109.5
C21 C22 H22C 109.5
H22A C22 H22C 109.5
H22B C22 H22C 109.5
C21 C23 H23A 109.5
C21 C23 H23B 109.5
H23A C23 H23B 109.5
C21 C23 H23C 109.5
H23A C23 H23C 109.5
H23B C23 H23C 109.5
C21 C24 H24A 109.5
C21 C24 H24B 109.5
H24A C24 H24B 109.5
C21 C24 H24C 109.5
H24A C24 H24C 109.5
H24B C24 H24C 109.5
O26 C25 N27 125.1(6)
O26 C25 C3 122.7(6)
N27 C25 C3 112.3(5)
C25 N27 C28 129.2(5)
C25 N27 H27 115.4
C28 N27 H27 115.4
C33 C28 C29 118.3(5)
C33 C28 N27 125.5(6)
C29 C28 N27 116.0(6)
C30 C29 C28 121.5(6)
C30 C29 H29 119.3
C28 C29 H29 119.3
C29 C30 C31 121.8(6)
C29 C30 H30 119.1
C31 C30 H30 119.1
C30 C31 C32 116.3(6)
C30 C31 C34 121.9(5)
C32 C31 C34 121.3(5)
C33 C32 C31 121.8(6)
C33 C32 H32 119.1
C31 C32 H32 119.1
C28 C33 C32 120.2(6)
C28 C33 H33 119.9
C32 C33 H33 119.9
C31 C34 C47 102.9(5)
C31 C34 C35 112.4(5)
C47 C34 C35 112.4(5)
C31 C34 C41 112.5(5)
C47 C34 C41 113.6(5)
C35 C34 C41 103.4(5)
C36 C35 C40 116.8(6)
C36 C35 C34 122.3(6)
C40 C35 C34 120.6(6)
C35 C36 C37 122.5(7)
C35 C36 H36 118.7
C37 C36 H36 118.7
C38 C37 C36 120.2(7)
C38 C37 H37 119.9
C36 C37 H37 119.9
C37 C38 C39 119.0(7)
C37 C38 H38 120.5
C39 C38 H38 120.5
C38 C39 C40 120.3(8)
C38 C39 H39 119.8
C40 C39 H39 119.8
C39 C40 C35 121.0(7)
C39 C40 H40 119.5
C35 C40 H40 119.5
C46 C41 C42 116.5(6)
C46 C41 C34 121.0(6)
C42 C41 C34 121.6(6)
C43 C42 C41 122.3(8)
C43 C42 H42 118.8
C41 C42 H42 118.8
C42 C43 C44 120.6(9)
C42 C43 H43 119.7
C44 C43 H43 119.7
C45 C44 C43 118.3(8)
C45 C44 H44 120.8
C43 C44 H44 120.8
C44 C45 C46 121.4(8)
C44 C45 H45 119.3
C46 C45 H45 119.3
C41 C46 C45 120.6(8)
C41 C46 H46 119.7
C45 C46 H46 119.7
C48 C47 C52 117.1(6)
C48 C47 C34 120.1(6)
C52 C47 C34 122.1(6)
C49 C48 C47 121.9(7)
C49 C48 H48 119.0
C47 C48 H48 119.0
C48 C49 C50 120.2(7)
C48 C49 H49 119.9
C50 C49 H49 119.9
C51 C50 C49 118.2(7)
C51 C50 H50 120.9
C49 C50 H50 120.9
C52 C51 C50 121.2(7)
C52 C51 H51 119.4
C50 C51 H51 119.4
C51 C52 C47 121.4(7)
C51 C52 H52 119.3
C47 C52 H52 119.3
O54 C53 N55 122.2(6)
O54 C53 C13 117.8(6)
N55 C53 C13 120.0(6)
C53 N55 C56 125.2(5)
C53 N55 H55 117.4
C56 N55 H55 117.4
C57 C56 C61 119.8(6)
C57 C56 N55 118.7(5)
C61 C56 N55 121.4(6)
C58 C57 C56 120.5(6)
C58 C57 H57 119.7
C56 C57 H57 119.7
C57 C58 C59 120.5(6)
C57 C58 H58 119.8
C59 C58 H58 119.8
C60 C59 C58 117.2(5)
C60 C59 C62 123.5(5)
C58 C59 C62 119.3(5)
C59 C60 C61 122.7(5)
C59 C60 H60 118.6
C61 C60 H60 118.6
C56 C61 C60 119.0(6)
C56 C61 H61 120.5
C60 C61 H61 120.5
C63 C62 C75 111.0(5)
C63 C62 C59 109.8(5)
C75 C62 C59 109.4(5)
C63 C62 C69 110.4(5)
C75 C62 C69 107.2(5)
C59 C62 C69 109.0(5)
C68 C63 C64 115.7(7)
C68 C63 C62 123.7(7)
C64 C63 C62 120.3(6)
C65 C64 C63 122.1(9)
C65 C64 H64 118.9
C63 C64 H64 118.9
C64 C65 C66 121.0(10)
C64 C65 H65 119.5
C66 C65 H65 119.5
C67 C66 C65 117.8(9)
C67 C66 H66 121.1
C65 C66 H66 121.1
C68 C67 C66 121.3(10)
C68 C67 H67 119.3
C66 C67 H67 119.3
C63 C68 C67 122.0(9)
C63 C68 H68 119.0
C67 C68 H68 119.0
C74 C69 C70 118.9(5)
C74 C69 C62 119.6(5)
C70 C69 C62 121.5(6)
C69 C70 C71 119.3(6)
C69 C70 H70 120.3
C71 C70 H70 120.3
C72 C71 C70 121.9(6)
C72 C71 H71 119.0
C70 C71 H71 119.0
C71 C72 C73 118.5(6)
C71 C72 H72 120.7
C73 C72 H72 120.7
C72 C73 C74 119.7(6)
C72 C73 H73 120.2
C74 C73 H73 120.2
C69 C74 C73 121.6(6)
C69 C74 H74 119.2
C73 C74 H74 119.2
C80 C75 C76 116.8(6)
C80 C75 C62 123.9(5)
C76 C75 C62 119.3(5)
C77 C76 C75 121.5(6)
C77 C76 H76 119.2
C75 C76 H76 119.2
C76 C77 C78 120.9(6)
C76 C77 H77 119.5
C78 C77 H77 119.5
C77 C78 C79 118.5(6)
C77 C78 H78 120.7
C79 C78 H78 120.7
C80 C79 C78 121.1(6)
C80 C79 H79 119.5
C78 C79 H79 119.5
C79 C80 C75 121.2(6)
C79 C80 H80 119.4
C75 C80 H80 119.4
C2L O1L H1L 108.2
O1L C2L H2LA 109.5
O1L C2L H2LB 109.5
H2LA C2L H2LB 109.5
O1L C2L H2LC 109.5
H2LA C2L H2LC 109.5
H2LB C2L H2LC 109.5
C4L O3L H3L 109.5
O3L C4L H4LA 111.4
O3L C4L H4LB 106.4
H4LA C4L H4LB 109.5
O3L C4L H4LC 110.6
H4LA C4L H4LC 109.5
H4LB C4L H4LC 109.5
H5LA O5L H5LB 105.5
O7L C6L H6LA 109.5
O7L C6L H6LB 109.5
H6LA C6L H6LB 109.5
O7L C6L H6LC 109.5
H6LA C6L H6LC 109.5
H6LB C6L H6LC 109.5
C6L O7L H7L 104.7

loop_
_geom_bond_atom_site_label_1
_geom_bond_atom_site_label_2
_geom_bond_distance
O1 C14 1.369(8)
O1 C2 1.396(7)
C2 C3 1.368(9)
C2 C7 1.377(9)
C3 C4 1.406(9)
C3 C25 1.502(9)
C4 C5 1.397(9)
C4 H4 0.9500
C5 C6 1.371(10)
C5 C15 1.534(10)
C6 C7 1.404(9)
C6 H6 0.9500
C7 C8 1.499(9)
C8 C19 1.539(11)
C8 C9 1.540(10)
C8 C20 1.542(10)
C9 C10 1.379(9)
C9 C14 1.396(9)
C10 C11 1.410(10)
C10 H10 0.9500
C11 C12 1.386(10)
C11 C21 1.500(10)
C12 C13 1.380(9)
C12 H12 0.9500
C13 C14 1.412(9)
C13 C53 1.515(9)
C15 C18 1.482(12)
C15 C16 1.504(16)
C15 C17 1.532(13)
C16 H16A 0.9800
C16 H16B 0.9800
C16 H16C 0.9800
C17 H17A 0.9800
C17 H17B 0.9800
C17 H17C 0.9800
C18 H18A 0.9800
C18 H18B 0.9800
C18 H18C 0.9800
C19 H19A 0.9800
C19 H19B 0.9800
C19 H19C 0.9800
C20 H20A 0.9800
C20 H20B 0.9800
C20 H20C 0.9800
C21 C24 1.519(13)
C21 C22 1.527(14)
C21 C23 1.535(14)
C22 H22A 0.9800
C22 H22B 0.9800
C22 H22C 0.9800
C23 H23A 0.9800
C23 H23B 0.9800
C23 H23C 0.9800
C24 H24A 0.9800
C24 H24B 0.9800
C24 H24C 0.9800
C25 O26 1.229(7)
C25 N27 1.348(8)
N27 C28 1.409(8)
N27 H27 0.8800
C28 C33 1.383(9)
C28 C29 1.393(8)
C29 C30 1.359(9)
C29 H29 0.9500
C30 C31 1.402(8)
C30 H30 0.9500
C31 C32 1.403(8)
C31 C34 1.533(8)
C32 C33 1.390(9)
C32 H32 0.9500
C33 H33 0.9500
C34 C47 1.537(9)
C34 C35 1.539(8)
C34 C41 1.545(8)
C35 C36 1.379(9)
C35 C40 1.402(10)
C36 C37 1.382(10)
C36 H36 0.9500
C37 C38 1.377(12)
C37 H37 0.9500
C38 C39 1.384(11)
C38 H38 0.9500
C39 C40 1.393(10)
C39 H39 0.9500
C40 H40 0.9500
C41 C46 1.391(9)
C41 C42 1.400(10)
C42 C43 1.362(11)
C42 H42 0.9500
C43 C44 1.380(13)
C43 H43 0.9500
C44 C45 1.372(13)
C44 H44 0.9500
C45 C46 1.393(11)
C45 H45 0.9500
C46 H46 0.9500
C47 C48 1.387(9)
C47 C52 1.408(9)
C48 C49 1.374(10)
C48 H48 0.9500
C49 C50 1.409(12)
C49 H49 0.9500
C50 C51 1.383(12)
C50 H50 0.9500
C51 C52 1.366(11)
C51 H51 0.9500
C52 H52 0.9500
C53 O54 1.235(8)
C53 N55 1.330(8)
N55 C56 1.438(8)
N55 H55 0.8800
C56 C57 1.382(9)
C56 C61 1.388(8)
C57 C58 1.377(9)
C57 H57 0.9500
C58 C59 1.427(8)
C58 H58 0.9500
C59 C60 1.362(8)
C59 C62 1.561(8)
C60 C61 1.394(9)
C60 H60 0.9500
C61 H61 0.9500
C62 C63 1.513(9)
C62 C75 1.551(9)
C62 C69 1.567(7)
C63 C68 1.376(10)
C63 C64 1.417(11)
C64 C65 1.360(11)
C64 H64 0.9500
C65 C66 1.380(16)
C65 H65 0.9500
C66 C67 1.380(16)
C66 H66 0.9500
C67 C68 1.379(12)
C67 H67 0.9500
C68 H68 0.9500
C69 C74 1.372(9)
C69 C70 1.387(9)
C70 C71 1.397(9)
C70 H70 0.9500
C71 C72 1.373(10)
C71 H71 0.9500
C72 C73 1.388(9)
C72 H72 0.9500
C73 C74 1.394(8)
C73 H73 0.9500
C74 H74 0.9500
C75 C80 1.390(8)
C75 C76 1.414(9)
C76 C77 1.364(10)
C76 H76 0.9500
C77 C78 1.381(10)
C77 H77 0.9500
C78 C79 1.382(10)
C78 H78 0.9500
C79 C80 1.380(9)
C79 H79 0.9500
C80 H80 0.9500
O1L C2L 1.423(12)
O1L H1L 0.8485
C2L H2LA 0.9800
C2L H2LB 0.9800
C2L H2LC 0.9800
O3L C4L 1.415(14)
O3L H3L 0.8400
C4L H4LA 0.9800
C4L H4LB 0.9800
C4L H4LC 0.9800
O5L H5LA 0.9002
O5L H5LB 0.8464
C6L O7L 1.45(2)
C6L H6LA 0.9800
C6L H6LB 0.9800
C6L H6LC 0.9800
O7L H7L 0.8501

loop_
_geom_hbond_atom_site_label_D
_geom_hbond_atom_site_label_H
_geom_hbond_atom_site_label_A
_geom_hbond_site_symmetry_A
_geom_hbond_distance_DH
_geom_hbond_distance_HA
_geom_hbond_distance_DA
_geom_hbond_angle_DHA
N27 H27 O5L . 0.88 2.05 2.863(9) 153.9
N55 H55 O1 . 0.88 2.00 2.693(7) 134.8
N55 H55 O26 . 0.88 2.38 3.060(7) 133.9
O1L H1L O26 . 0.85 1.97 2.816(9) 178.8
O3L H3L O7L . 0.84 2.19 2.827(17) 132.6
O5L H5LA O3L . 0.90 2.12 3.004(14) 168.3
O5L H5LB O1L 1_455 0.85 2.13 2.974(11) 179.2
O7L H7L O54 1_455 0.85 1.95 2.800(13) 179.4

loop_
_geom_torsion_atom_site_label_1
_geom_torsion_atom_site_label_2
_geom_torsion_atom_site_label_3
_geom_torsion_atom_site_label_4
_geom_torsion
C14 O1 C2 C3 175.8(5)
C14 O1 C2 C7 -0.9(9)
C7 C2 C3 C4 -5.1(10)
O1 C2 C3 C4 178.2(5)
C7 C2 C3 C25 172.6(6)
O1 C2 C3 C25 -4.0(9)
C2 C3 C4 C5 0.2(10)
C25 C3 C4 C5 -177.7(6)
C3 C4 C5 C6 3.0(10)
C3 C4 C5 C15 -179.5(6)
C4 C5 C6 C7 -1.6(11)
C15 C5 C6 C7 -179.1(7)
C3 C2 C7 C6 6.4(10)
O1 C2 C7 C6 -177.2(6)
C3 C2 C7 C8 -172.1(6)
O1 C2 C7 C8 4.4(10)
C5 C6 C7 C2 -2.9(10)
C5 C6 C7 C8 175.5(7)
C2 C7 C8 C19 114.8(7)
C6 C7 C8 C19 -63.5(9)
C2 C7 C8 C9 -3.4(9)
C6 C7 C8 C9 178.2(6)
C2 C7 C8 C20 -123.8(7)
C6 C7 C8 C20 57.9(8)
C7 C8 C9 C10 179.3(6)
C19 C8 C9 C10 60.7(9)
C20 C8 C9 C10 -59.1(9)
C7 C8 C9 C14 -0.5(9)
C19 C8 C9 C14 -119.1(7)
C20 C8 C9 C14 121.1(7)
C14 C9 C10 C11 -0.4(11)
C8 C9 C10 C11 179.7(7)
C9 C10 C11 C12 -1.9(11)
C9 C10 C11 C21 177.6(7)
C10 C11 C12 C13 1.7(10)
C21 C11 C12 C13 -177.8(7)
C11 C12 C13 C14 0.9(10)
C11 C12 C13 C53 -178.7(6)
C2 O1 C14 C9 -3.2(8)
C2 O1 C14 C13 177.6(5)
C10 C9 C14 O1 -176.0(6)
C8 C9 C14 O1 3.8(10)
C10 C9 C14 C13 3.1(9)
C8 C9 C14 C13 -177.0(6)
C12 C13 C14 O1 175.9(5)
C53 C13 C14 O1 -4.6(9)
C12 C13 C14 C9 -3.4(9)
C53 C13 C14 C9 176.2(6)
C6 C5 C15 C18 -38.0(11)
C4 C5 C15 C18 144.6(9)
C6 C5 C15 C16 -162.1(10)
C4 C5 C15 C16 20.4(12)
C6 C5 C15 C17 80.2(10)
C4 C5 C15 C17 -97.3(9)
C12 C11 C21 C24 -0.3(13)
C10 C11 C21 C24 -179.8(9)
C12 C11 C21 C22 119.5(10)
C10 C11 C21 C22 -59.9(11)
C12 C11 C21 C23 -120.7(9)
C10 C11 C21 C23 59.9(11)
C2 C3 C25 O26 55.3(9)
C4 C3 C25 O26 -127.0(7)
C2 C3 C25 N27 -125.0(7)
C4 C3 C25 N27 52.7(8)
O26 C25 N27 C28 8.3(12)
C3 C25 N27 C28 -171.4(6)
C25 N27 C28 C33 5.2(12)
C25 N27 C28 C29 -178.2(7)
C33 C28 C29 C30 0.9(11)
N27 C28 C29 C30 -175.9(6)
C28 C29 C30 C31 1.7(11)
C29 C30 C31 C32 -4.0(10)
C29 C30 C31 C34 -175.9(6)
C30 C31 C32 C33 3.9(10)
C34 C31 C32 C33 175.9(6)
C29 C28 C33 C32 -0.9(10)
N27 C28 C33 C32 175.5(7)
C31 C32 C33 C28 -1.5(10)
C30 C31 C34 C47 89.9(7)
C32 C31 C34 C47 -81.7(7)
C30 C31 C34 C35 -31.3(8)
C32 C31 C34 C35 157.1(6)
C30 C31 C34 C41 -147.5(6)
C32 C31 C34 C41 41.0(8)
C31 C34 C35 C36 149.2(6)
C47 C34 C35 C36 33.6(8)
C41 C34 C35 C36 -89.3(7)
C31 C34 C35 C40 -37.7(8)
C47 C34 C35 C40 -153.2(6)
C41 C34 C35 C40 83.9(7)
C40 C35 C36 C37 3.1(10)
C34 C35 C36 C37 176.5(6)
C35 C36 C37 C38 -0.4(11)
C36 C37 C38 C39 -1.4(11)
C37 C38 C39 C40 0.3(11)
C38 C39 C40 C35 2.5(11)
C36 C35 C40 C39 -4.1(10)
C34 C35 C40 C39 -177.7(6)
C31 C34 C41 C46 -158.8(6)
C47 C34 C41 C46 -42.3(8)
C35 C34 C41 C46 79.7(7)
C31 C34 C41 C42 32.4(8)
C47 C34 C41 C42 148.9(6)
C35 C34 C41 C42 -89.1(7)
C46 C41 C42 C43 4.9(10)
C34 C41 C42 C43 174.2(6)
C41 C42 C43 C44 -5.6(12)
C42 C43 C44 C45 4.7(12)
C43 C44 C45 C46 -3.6(12)
C42 C41 C46 C45 -3.7(9)
C34 C41 C46 C45 -173.1(6)
C44 C45 C46 C41 3.3(11)
C31 C34 C47 C48 -82.4(7)
C35 C34 C47 C48 38.8(8)
C41 C34 C47 C48 155.7(6)
C31 C34 C47 C52 87.9(7)
C35 C34 C47 C52 -150.9(6)
C41 C34 C47 C52 -34.0(8)
C52 C47 C48 C49 1.7(10)
C34 C47 C48 C49 172.4(6)
C47 C48 C49 C50 -1.1(12)
C48 C49 C50 C51 0.3(12)
C49 C50 C51 C52 -0.2(13)
C50 C51 C52 C47 0.9(12)
C48 C47 C52 C51 -1.6(10)
C34 C47 C52 C51 -172.1(7)
C12 C13 C53 O54 10.8(9)
C14 C13 C53 O54 -168.8(6)
C12 C13 C53 N55 -167.9(6)
C14 C13 C53 N55 12.5(10)
O54 C53 N55 C56 -0.8(10)
C13 C53 N55 C56 177.9(6)
C53 N55 C56 C57 -143.0(6)
C53 N55 C56 C61 34.1(10)
C61 C56 C57 C58 0.0(10)
N55 C56 C57 C58 177.1(6)
C56 C57 C58 C59 -3.5(9)
C57 C58 C59 C60 6.2(9)
C57 C58 C59 C62 -173.2(6)
C58 C59 C60 C61 -5.6(10)
C62 C59 C60 C61 173.8(6)
C57 C56 C61 C60 0.8(10)
N55 C56 C61 C60 -176.3(6)
C59 C60 C61 C56 2.2(10)
C60 C59 C62 C63 130.5(6)
C58 C59 C62 C63 -50.1(7)
C60 C59 C62 C75 -107.4(6)
C58 C59 C62 C75 72.0(7)
C60 C59 C62 C69 9.5(8)
C58 C59 C62 C69 -171.1(5)
C75 C62 C63 C68 29.7(8)
C59 C62 C63 C68 150.8(6)
C69 C62 C63 C68 -89.1(7)
C75 C62 C63 C64 -155.9(5)
C59 C62 C63 C64 -34.7(7)
C69 C62 C63 C64 85.4(7)
C68 C63 C64 C65 -0.2(10)
C62 C63 C64 C65 -175.1(6)
C63 C64 C65 C66 1.0(11)
C64 C65 C66 C67 -1.0(12)
C65 C66 C67 C68 0.3(12)
C64 C63 C68 C67 -0.6(10)
C62 C63 C68 C67 174.1(6)
C66 C67 C68 C63 0.5(12)
C63 C62 C69 C74 168.0(6)
C75 C62 C69 C74 47.0(7)
C59 C62 C69 C74 -71.3(7)
C63 C62 C69 C70 -11.8(8)
C75 C62 C69 C70 -132.8(6)
C59 C62 C69 C70 108.8(6)
C74 C69 C70 C71 0.7(9)
C62 C69 C70 C71 -179.5(6)
C69 C70 C71 C72 0.7(11)
C70 C71 C72 C73 -0.8(10)
C71 C72 C73 C74 -0.3(10)
C70 C69 C74 C73 -1.8(9)
C62 C69 C74 C73 178.3(5)
C72 C73 C74 C69 1.7(9)
C63 C62 C75 C80 101.1(7)
C59 C62 C75 C80 -20.2(8)
C69 C62 C75 C80 -138.3(6)
C63 C62 C75 C76 -81.1(7)
C59 C62 C75 C76 157.6(6)
C69 C62 C75 C76 39.5(7)
C80 C75 C76 C77 -0.1(10)
C62 C75 C76 C77 -178.0(7)
C75 C76 C77 C78 0.3(12)
C76 C77 C78 C79 0.0(12)
C77 C78 C79 C80 -0.5(12)
C78 C79 C80 C75 0.7(12)
C76 C75 C80 C79 -0.4(10)
C62 C75 C80 C79 177.4(6)

loop_
_cod_related_entry_id
_cod_related_entry_database
_cod_related_entry_code
1 ChemSpider 21125708
